data_9008264
loop_
_publ_author_name
'Koyama, K.'
'Takeuchi, Y.'

_publ_section_title
;
 Clinoptilolite: The distribution of potassium atoms
 and its role in thermal stability
 Note: z(Wat7) corrected
;
_journal_name_full 'Zeitschrift fur Kristallographie'
_journal_page_first 216
_journal_page_last 239
_journal_paper_doi 10.1524/zkri.1977.145.3-4.216
_journal_volume 145
_journal_year 1977
_chemical_compound_source 'Kuruma Pass, Fukushima Prefecture, Japan'
_chemical_formula_sum 'Al3.36 Ca H30 K0.74 Mg0.04 Na1.12 O47.38 Si14.64'
_chemical_name_mineral Clinoptilolite-Ca
_space_group_IT_number 12
_symmetry_space_group_name_Hall '-C 2y'
_symmetry_space_group_name_H-M 'C 1 2/m 1'
_cell_angle_alpha 90
_cell_angle_beta 116.47
_cell_angle_gamma 90
_cell_formula_units_Z 2
_cell_length_a 17.6600
_cell_length_b 17.963
_cell_length_c 7.400
_cell_volume 2101.386
_database_code_amcsd 0010792
_exptl_crystal_density_diffrn 2.190
_cod_original_cell_volume 2101.385
_cod_original_formula_sum 'Na1.12 Ca K.74 Mg.04 (Si14.64 Al3.36) O47.38 H30'
_cod_database_code 9008264

loop_
_space_group_symop_operation_xyz
x,y,z
1/2+x,1/2+y,z
x,-y,z
1/2+x,1/2-y,z
-x,y,-z
1/2-x,1/2+y,-z
-x,-y,-z
1/2-x,1/2-y,-z

loop_
_atom_site_aniso_label
_atom_site_aniso_U_11
_atom_site_aniso_U_22
_atom_site_aniso_U_33
_atom_site_aniso_U_12
_atom_site_aniso_U_13
_atom_site_aniso_U_23
Na1 0.05318 0.01962 0.05758 0.00000 0.01751 0.00000
Ca1 0.05318 0.01962 0.05758 0.00000 0.01751 0.00000
Na2 0.01519 0.03596 0.07158 0.00000 0.00584 0.00000
Ca2 0.01519 0.03596 0.07158 0.00000 0.00584 0.00000
K3 0.04811 0.00817 0.05713 0.00000 0.02706 0.00000
Si1 0.00532 0.01978 0.02668 -0.00043 0.00531 0.00181
Al1 0.00532 0.01978 0.02668 -0.00043 0.00531 0.00181
Si2 0.01051 0.01455 0.02801 0.00000 0.00796 0.00121
Al2 0.01051 0.01455 0.02801 0.00000 0.00796 0.00121
Si3 0.00798 0.01635 0.02512 0.00058 0.00690 0.00000
Al3 0.00798 0.01635 0.02512 0.00058 0.00690 0.00000
Si4 0.00633 0.01782 0.02267 -0.00173 0.00424 -0.00060
Al4 0.00633 0.01782 0.02267 -0.00173 0.00424 -0.00060
Si5 0.00760 0.01814 0.02534 0.00000 0.00637 0.00000
Al5 0.00760 0.01814 0.02534 0.00000 0.00637 0.00000
O1 0.03672 0.02289 0.04113 0.00000 0.01592 0.00000
O2 0.03292 0.03269 0.04513 -0.00144 0.02493 -0.01145
O3 0.03545 0.03269 0.03757 -0.00432 0.02122 0.00060
O4 0.02785 0.03433 0.03290 0.01582 0.01114 0.01326
O5 0.03925 0.03923 0.04935 0.00000 0.03448 0.00000
O6 0.01013 0.02615 0.04713 0.00144 0.01167 0.00241
O7 0.03165 0.03923 0.03868 0.01295 0.00265 0.01507
O8 0.02279 0.03923 0.02468 0.00000 -0.00159 -0.01567
O9 0.01773 0.03106 0.04446 -0.00863 0.01167 -0.01025
O10 0.01899 0.02942 0.05180 -0.01151 0.01114 -0.00181

loop_
_atom_site_label
_atom_site_fract_x
_atom_site_fract_y
_atom_site_fract_z
_atom_site_occupancy
_atom_site_U_iso_or_equiv
_atom_site_type_symbol
_atom_site_attached_hydrogens
Na1 0.14270 0.00000 0.66700 0.36000 ? Na 0
Ca1 0.14270 0.00000 0.66700 0.24000 ? Ca 0
Na2 0.03920 0.50000 0.20800 0.20000 ? Na 0
Ca2 0.03920 0.50000 0.20800 0.26000 ? Ca 0
K3 0.25620 0.50000 0.08400 0.37000 ? K 0
Mg4 0.00000 0.00000 0.50000 0.04000 0.23557 Mg 0
Si1 0.17920 0.16950 0.09420 0.80000 ? Si 0
Al1 0.17920 0.16950 0.09420 0.20000 ? Al 0
Si2 0.21220 0.41070 0.50290 0.58000 ? Si 0
Al2 0.21220 0.41070 0.50290 0.42000 ? Al 0
Si3 0.20840 0.19110 0.71450 0.91000 ? Si 0
Al3 0.20840 0.19110 0.71450 0.09000 ? Al 0
Si4 0.06560 0.29860 0.41340 0.94000 ? Si 0
Al4 0.06560 0.29860 0.41340 0.06000 ? Al 0
Si5 0.00000 0.21560 0.00000 0.86000 ? Si 0
Al5 0.00000 0.21560 0.00000 0.14000 ? Al 0
O1 0.19750 0.50000 0.45640 1.00000 ? O 0
O2 0.23290 0.12240 0.61090 1.00000 ? O 0
O3 0.18350 0.15600 0.88100 1.00000 ? O 0
O4 0.23570 0.10560 0.24890 1.00000 ? O 0
O5 0.00000 0.32140 0.50000 1.00000 ? O 0
O6 0.08150 0.16140 0.05880 1.00000 ? O 0
O7 0.12730 0.23310 0.54610 1.00000 ? O 0
O8 0.01170 0.26880 0.18540 1.00000 ? O 0
O9 0.21260 0.25250 0.18370 1.00000 ? O 0
O10 0.11600 0.37200 0.41080 1.00000 ? O 0
Wat1 0.21800 0.50000 -0.00500 0.75000 0.05573 O 2
Wat2 0.08700 0.00000 0.89700 0.45000 0.11145 O 2
Wat3 0.07870 0.41980 0.96400 1.00000 0.10259 O 2
Wat4 0.00000 0.50000 0.50000 1.00000 0.08866 O 2
Wat5 0.00000 0.08800 0.50000 0.74000 0.20771 O 2
Wat6 0.08300 0.00000 0.26700 0.91000 0.22417 O 2
Wat7 0.09400 0.00000 0.74000 0.34000 0.22164 O 2

loop_
_cod_changelog_entry_id
_cod_changelog_entry_author
_cod_changelog_entry_date
_cod_changelog_entry_text
1
;cod-tools version 3.8.0
Id: cif_guess_AMCSD_atom_types 9581 2023-05-17 12:35:41Z saulius
;
2023-05-18T11:39:58+03:00
;Derived atom types and hydrogen counts
from atom names that follow the AMCSD naming convention
(Wat == water, O-H == hydroxyl).
;

loop_
_cod_related_entry_id
_cod_related_entry_database
_cod_related_entry_code
1 AMCSD 0010792
